data_1503011
loop_
_publ_author_name
'Bariwal, Jitender B.'
'Ermolat'ev, Denis S.'
'Glasnov, Toma N.'
'Van Hecke, Kristof'
'Mehta, Vaibhav P.'
'Van Meervelt, Luc'
'Kappe, C. Oliver'
'Van der Eycken, Erik V.'

_publ_section_title
;
 Diversity-oriented synthesis of dibenzoazocines and dibenzoazepines via a
 microwave-assisted intramolecular A(3)-coupling reaction.
;
_journal_issue 12
_journal_name_full 'Organic letters'
_journal_page_first 2774
_journal_page_last 2777
_journal_paper_doi 10.1021/ol1008729
_journal_volume 12
_journal_year 2010
_chemical_absolute_configuration ad
_chemical_formula_moiety 'C25 H25 N O2 S'
_chemical_formula_sum 'C25 H25 N O2 S'
_chemical_formula_weight 403.53
_chemical_name_systematic
; 
 ? 
;
_space_group_IT_number 4
_symmetry_cell_setting monoclinic
_symmetry_space_group_name_Hall 'P 2yb'
_symmetry_space_group_name_H-M 'P 1 21 1'
_atom_sites_solution_hydrogens geom
_atom_sites_solution_primary direct
_atom_sites_solution_secondary difmap
_audit_creation_method SHELXL-97
_cell_angle_alpha 90.00
_cell_angle_beta 100.916(4)
_cell_angle_gamma 90.00
_cell_formula_units_Z 2
_cell_length_a 8.3323(7)
_cell_length_b 11.9758(10)
_cell_length_c 10.5285(15)
_cell_measurement_temperature 100(2)
_cell_volume 1031.59(19)
_computing_cell_refinement 'Bruker SAINT'
_computing_data_collection 'Bruker SMART'
_computing_data_reduction 'Bruker SAINT'
_computing_publication_material Platon
_computing_structure_refinement 'SHELXL-97 (Sheldrick, 1997)'
_computing_structure_solution 'SHELXS-97 (Sheldrick, 1990)'
_diffrn_ambient_temperature 100(2)
_diffrn_measured_fraction_theta_full 0.980
_diffrn_measured_fraction_theta_max 0.980
_diffrn_measurement_device_type 'SMART 6000'
_diffrn_measurement_method '\w and \f scans'
_diffrn_radiation_monochromator 'crossed G\"obel mirrors'
_diffrn_radiation_source 'fine-focus sealed tube'
_diffrn_radiation_type CuK\a
_diffrn_radiation_wavelength 1.54178
_diffrn_reflns_av_R_equivalents 0.0644
_diffrn_reflns_av_sigmaI/netI 0.0713
_diffrn_reflns_limit_h_max 9
_diffrn_reflns_limit_h_min -9
_diffrn_reflns_limit_k_max 14
_diffrn_reflns_limit_k_min -14
_diffrn_reflns_limit_l_max 12
_diffrn_reflns_limit_l_min -11
_diffrn_reflns_number 9209
_diffrn_reflns_theta_full 66.59
_diffrn_reflns_theta_max 66.59
_diffrn_reflns_theta_min 4.28
_exptl_absorpt_coefficient_mu 1.554
_exptl_absorpt_correction_T_max 0.856
_exptl_absorpt_correction_T_min 0.599
_exptl_absorpt_correction_type multi-scan
_exptl_absorpt_process_details 'Bruker SADABS'
_exptl_crystal_colour colourless
_exptl_crystal_density_diffrn 1.299
_exptl_crystal_density_method 'not measured'
_exptl_crystal_description block
_exptl_crystal_F_000 428
_exptl_crystal_size_max 0.3
_exptl_crystal_size_mid 0.15
_exptl_crystal_size_min 0.1
_refine_diff_density_max 0.517
_refine_diff_density_min -0.428
_refine_diff_density_rms 0.105
_refine_ls_abs_structure_details 'Flack H D (1983), Acta Cryst. A39, 876-881'
_refine_ls_abs_structure_Flack 0.03(3)
_refine_ls_extinction_method none
_refine_ls_goodness_of_fit_ref 1.121
_refine_ls_hydrogen_treatment constr
_refine_ls_matrix_type full
_refine_ls_number_parameters 266
_refine_ls_number_reflns 3532
_refine_ls_number_restraints 1
_refine_ls_restrained_S_all 1.121
_refine_ls_R_factor_all 0.0669
_refine_ls_R_factor_gt 0.0554
_refine_ls_shift/su_max 0.000
_refine_ls_shift/su_mean 0.000
_refine_ls_structure_factor_coef Fsqd
_refine_ls_weighting_details 'calc w=1/[\s^2^(Fo^2^)+(0.1123P)^2^+0.0000P] where P=(Fo^2^+2Fc^2^)/3'
_refine_ls_weighting_scheme calc
_refine_ls_wR_factor_gt 0.1325
_refine_ls_wR_factor_ref 0.1731
_reflns_number_gt 3174
_reflns_number_total 3532
_reflns_threshold_expression >2sigma(I)
_cod_data_source_file ol1008729_si_003.cif
_cod_data_source_block ev22
_cod_original_sg_symbol_H-M 'P 21'
_cod_database_code 1503011

loop_
_symmetry_equiv_pos_as_xyz
'x, y, z'
'-x, y+1/2, -z'

loop_
_atom_site_label
_atom_site_type_symbol
_atom_site_fract_x
_atom_site_fract_y
_atom_site_fract_z
_atom_site_U_iso_or_equiv
_atom_site_adp_type
_atom_site_occupancy
_atom_site_symmetry_multiplicity
_atom_site_calc_flag
_atom_site_refinement_flags
C1 C 0.8250(5) -0.0128(3) 0.6615(5) 0.0175(9) Uani 1 1 d .
C2 C 0.8668(5) 0.0092(4) 0.5411(4) 0.0189(9) Uani 1 1 d .
H2 H 0.8044 0.0612 0.4838 0.023 Uiso 1 1 calc R
C3 C 0.9998(6) -0.0448(4) 0.5049(5) 0.0231(10) Uani 1 1 d .
H3 H 1.0295 -0.0276 0.4243 0.028 Uiso 1 1 calc R
C4 C 1.0879(5) -0.1228(4) 0.5853(6) 0.0256(11) Uani 1 1 d .
C5 C 1.0424(5) -0.1475(4) 0.7036(5) 0.0256(10) Uani 1 1 d .
H5 H 1.1015 -0.2023 0.7588 0.031 Uiso 1 1 calc R
C6 C 0.9119(5) -0.0930(4) 0.7409(5) 0.0222(10) Uani 1 1 d .
H6 H 0.8821 -0.1108 0.8212 0.027 Uiso 1 1 calc R
C7 C 1.2356(6) -0.1799(5) 0.5489(7) 0.0404(14) Uani 1 1 d .
H7A H 1.2205 -0.1857 0.4546 0.061 Uiso 1 1 calc R
H7B H 1.2475 -0.2548 0.5870 0.061 Uiso 1 1 calc R
H7C H 1.3340 -0.1360 0.5818 0.061 Uiso 1 1 calc R
C8 C 0.6941(5) 0.0487(3) 0.7034(5) 0.0185(9) Uani 1 1 d .
C9 C 0.5894(5) 0.1003(3) 0.7416(5) 0.0177(9) Uani 1 1 d .
C10 C 0.4511(5) 0.1557(3) 0.7861(5) 0.0172(9) Uani 1 1 d .
H10 H 0.4038 0.0989 0.8382 0.021 Uiso 1 1 calc R
C11 C 0.5121(5) 0.2514(3) 0.8781(4) 0.0141(8) Uani 1 1 d .
C12 C 0.4532(5) 0.2806(3) 0.9867(4) 0.0154(9) Uani 1 1 d .
C13 C 0.3138(5) 0.2238(3) 1.0302(5) 0.0169(9) Uani 1 1 d .
C14 C 0.1613(5) 0.2138(3) 0.9499(4) 0.0153(8) Uani 1 1 d .
C15 C 0.1204(5) 0.2604(4) 0.8137(4) 0.0163(9) Uani 1 1 d .
H15A H 0.1824 0.3305 0.8106 0.020 Uiso 1 1 calc R
H15B H 0.0026 0.2794 0.7941 0.020 Uiso 1 1 calc R
C16 C 0.1577(5) 0.1814(4) 0.7073(5) 0.0176(9) Uani 1 1 d .
H16A H 0.1351 0.1042 0.7324 0.021 Uiso 1 1 calc R
H16B H 0.0794 0.1986 0.6266 0.021 Uiso 1 1 calc R
C17 C 0.3534(6) 0.2829(4) 0.6043(5) 0.0206(9) Uani 1 1 d .
H17A H 0.2783 0.2834 0.5205 0.031 Uiso 1 1 calc R
H17B H 0.4664 0.2818 0.5904 0.031 Uiso 1 1 calc R
H17C H 0.3357 0.3501 0.6531 0.031 Uiso 1 1 calc R
C18 C 0.6637(5) 0.4085(4) 0.9967(5) 0.0211(10) Uani 1 1 d .
H18 H 0.7340 0.4690 1.0281 0.025 Uiso 1 1 calc R
C19 C 0.5429(5) 0.3703(3) 1.0564(4) 0.0165(8) Uani 1 1 d .
H19 H 0.5209 0.3998 1.1351 0.020 Uiso 1 1 calc R
C20 C 0.3405(5) 0.1778(4) 1.1545(4) 0.0173(9) Uani 1 1 d .
H20 H 0.4459 0.1838 1.2075 0.021 Uiso 1 1 calc R
C21 C 0.2183(5) 0.1241(4) 1.2023(5) 0.0169(8) Uani 1 1 d .
C22 C 0.0621(5) 0.1152(3) 1.1237(4) 0.0156(8) Uani 1 1 d .
C23 C 0.0356(5) 0.1585(3) 0.9981(4) 0.0154(9) Uani 1 1 d .
H23 H -0.0689 0.1506 0.9442 0.018 Uiso 1 1 calc R
C24 C 0.3958(6) 0.0730(4) 1.3964(5) 0.0230(9) Uani 1 1 d .
H24A H 0.4642 0.0251 1.3531 0.035 Uiso 1 1 calc R
H24B H 0.3924 0.0427 1.4823 0.035 Uiso 1 1 calc R
H24C H 0.4417 0.1485 1.4052 0.035 Uiso 1 1 calc R
C25 C -0.2168(5) 0.0612(4) 1.1031(5) 0.0241(10) Uani 1 1 d .
H25A H -0.2546 0.1379 1.0832 0.036 Uiso 1 1 calc R
H25B H -0.2898 0.0240 1.1526 0.036 Uiso 1 1 calc R
H25C H -0.2172 0.0205 1.0224 0.036 Uiso 1 1 calc R
N1 N 0.3231(4) 0.1834(3) 0.6775(4) 0.0168(8) Uani 1 1 d .
O1 O 0.2345(4) 0.0768(3) 1.3217(3) 0.0211(7) Uani 1 1 d .
O2 O -0.0540(4) 0.0634(3) 1.1780(3) 0.0186(6) Uani 1 1 d .
S1 S 0.67470(11) 0.33589(8) 0.85959(11) 0.0177(3) Uani 1 1 d .

loop_
_atom_site_aniso_label
_atom_site_aniso_U_11
_atom_site_aniso_U_22
_atom_site_aniso_U_33
_atom_site_aniso_U_23
_atom_site_aniso_U_13
_atom_site_aniso_U_12
C1 0.0127(18) 0.0136(19) 0.028(3) -0.0058(17) 0.0074(17) -0.0020(15)
C2 0.019(2) 0.0181(19) 0.019(2) -0.0006(18) 0.0036(17) -0.0011(17)
C3 0.021(2) 0.023(2) 0.028(3) -0.0088(19) 0.0130(19) -0.0074(17)
C4 0.015(2) 0.019(2) 0.046(3) -0.011(2) 0.013(2) -0.0041(17)
C5 0.019(2) 0.018(2) 0.041(3) 0.0029(19) 0.0080(19) 0.0009(18)
C6 0.016(2) 0.019(2) 0.033(3) -0.0006(19) 0.0109(19) -0.0025(17)
C7 0.027(2) 0.029(3) 0.072(4) -0.012(3) 0.025(3) 0.001(2)
C8 0.015(2) 0.0128(19) 0.029(3) 0.0009(17) 0.0072(18) 0.0004(16)
C9 0.017(2) 0.0173(19) 0.019(2) 0.0013(17) 0.0046(17) 0.0028(16)
C10 0.018(2) 0.0131(19) 0.024(2) 0.0001(16) 0.0109(18) 0.0000(15)
C11 0.0065(17) 0.0145(18) 0.020(2) 0.0040(16) -0.0023(15) 0.0000(14)
C12 0.0122(19) 0.0132(19) 0.020(2) 0.0011(17) 0.0016(16) 0.0056(15)
C13 0.020(2) 0.0110(18) 0.022(3) -0.0048(16) 0.0098(18) 0.0003(15)
C14 0.0155(19) 0.0136(19) 0.016(2) -0.0012(16) 0.0019(16) 0.0004(15)
C15 0.0093(18) 0.021(2) 0.019(2) 0.0035(17) 0.0015(16) 0.0034(15)
C16 0.015(2) 0.019(2) 0.018(2) 0.0036(17) 0.0008(16) -0.0001(16)
C17 0.021(2) 0.020(2) 0.020(2) 0.0041(18) 0.0043(18) 0.0012(17)
C18 0.014(2) 0.015(2) 0.032(3) -0.0010(18) 0.0008(18) -0.0030(16)
C19 0.0185(19) 0.0181(19) 0.012(2) -0.0002(16) 0.0018(16) 0.0014(15)
C20 0.015(2) 0.020(2) 0.017(2) -0.0018(16) 0.0007(17) 0.0001(15)
C21 0.018(2) 0.0140(18) 0.020(2) 0.0004(16) 0.0062(17) 0.0012(16)
C22 0.0135(19) 0.0135(18) 0.019(2) 0.0027(16) 0.0023(16) 0.0009(15)
C23 0.0121(19) 0.0154(19) 0.018(2) 0.0009(16) 0.0017(16) 0.0041(15)
C24 0.023(2) 0.029(2) 0.017(2) 0.0016(19) 0.0006(18) -0.0009(19)
C25 0.014(2) 0.029(2) 0.028(3) 0.005(2) 0.0020(18) -0.0033(18)
N1 0.0164(17) 0.0157(17) 0.019(2) 0.0004(14) 0.0054(14) -0.0020(13)
O1 0.0181(15) 0.0247(15) 0.0206(18) 0.0044(13) 0.0041(13) -0.0016(13)
O2 0.0140(14) 0.0246(15) 0.0167(17) 0.0057(12) 0.0020(11) -0.0021(12)
S1 0.0128(4) 0.0179(5) 0.0235(5) 0.0016(4) 0.0064(3) -0.0023(4)

loop_
_atom_type_symbol
_atom_type_description
_atom_type_scat_dispersion_real
_atom_type_scat_dispersion_imag
_atom_type_scat_source
C C 0.0181 0.0091 'International Tables Vol C Tables 4.2.6.8 and 6.1.1.4'
H H 0.0000 0.0000 'International Tables Vol C Tables 4.2.6.8 and 6.1.1.4'
N N 0.0311 0.0180 'International Tables Vol C Tables 4.2.6.8 and 6.1.1.4'
O O 0.0492 0.0322 'International Tables Vol C Tables 4.2.6.8 and 6.1.1.4'
S S 0.3331 0.5567 'International Tables Vol C Tables 4.2.6.8 and 6.1.1.4'

loop_
_geom_angle_atom_site_label_1
_geom_angle_atom_site_label_2
_geom_angle_atom_site_label_3
_geom_angle
C6 C1 C2 119.0(4)
C6 C1 C8 120.4(4)
C2 C1 C8 120.6(4)
C3 C2 C1 120.3(4)
C3 C2 H2 119.8
C1 C2 H2 119.8
C4 C3 C2 120.4(5)
C4 C3 H3 119.8
C2 C3 H3 119.8
C3 C4 C5 119.2(4)
C3 C4 C7 120.9(5)
C5 C4 C7 119.9(5)
C6 C5 C4 120.7(5)
C6 C5 H5 119.6
C4 C5 H5 119.6
C1 C6 C5 120.3(5)
C1 C6 H6 119.9
C5 C6 H6 119.9
C4 C7 H7A 109.5
C4 C7 H7B 109.5
H7A C7 H7B 109.5
C4 C7 H7C 109.5
H7A C7 H7C 109.5
H7B C7 H7C 109.5
C9 C8 C1 177.9(5)
C8 C9 C10 175.2(5)
N1 C10 C9 110.8(4)
N1 C10 C11 115.8(3)
C9 C10 C11 110.7(4)
N1 C10 H10 106.3
C9 C10 H10 106.3
C11 C10 H10 106.3
C12 C11 C10 126.3(4)
C12 C11 S1 110.8(3)
C10 C11 S1 122.8(3)
C11 C12 C19 112.6(4)
C11 C12 C13 124.2(4)
C19 C12 C13 123.2(4)
C14 C13 C20 120.0(4)
C14 C13 C12 121.8(4)
C20 C13 C12 118.2(4)
C13 C14 C23 118.4(4)
C13 C14 C15 124.0(4)
C23 C14 C15 117.6(4)
C14 C15 C16 114.9(3)
C14 C15 H15A 108.5
C16 C15 H15A 108.5
C14 C15 H15B 108.5
C16 C15 H15B 108.5
H15A C15 H15B 107.5
N1 C16 C15 118.1(4)
N1 C16 H16A 107.8
C15 C16 H16A 107.8
N1 C16 H16B 107.8
C15 C16 H16B 107.8
H16A C16 H16B 107.1
N1 C17 H17A 109.5
N1 C17 H17B 109.5
H17A C17 H17B 109.5
N1 C17 H17C 109.5
H17A C17 H17C 109.5
H17B C17 H17C 109.5
C19 C18 S1 112.5(3)
C19 C18 H18 123.8
S1 C18 H18 123.8
C18 C19 C12 112.0(4)
C18 C19 H19 124.0
C12 C19 H19 124.0
C21 C20 C13 121.9(4)
C21 C20 H20 119.1
C13 C20 H20 119.1
O1 C21 C20 125.5(4)
O1 C21 C22 115.5(4)
C20 C21 C22 119.1(4)
O2 C22 C23 124.6(4)
O2 C22 C21 116.0(4)
C23 C22 C21 119.4(4)
C22 C23 C14 121.2(4)
C22 C23 H23 119.4
C14 C23 H23 119.4
O1 C24 H24A 109.5
O1 C24 H24B 109.5
H24A C24 H24B 109.5
O1 C24 H24C 109.5
H24A C24 H24C 109.5
H24B C24 H24C 109.5
O2 C25 H25A 109.5
O2 C25 H25B 109.5
H25A C25 H25B 109.5
O2 C25 H25C 109.5
H25A C25 H25C 109.5
H25B C25 H25C 109.5
C10 N1 C17 115.3(3)
C10 N1 C16 114.1(4)
C17 N1 C16 112.7(3)
C21 O1 C24 116.3(3)
C22 O2 C25 116.7(3)
C18 S1 C11 92.0(2)

loop_
_geom_bond_atom_site_label_1
_geom_bond_atom_site_label_2
_geom_bond_distance
C1 C6 1.384(7)
C1 C2 1.402(6)
C1 C8 1.453(6)
C2 C3 1.396(6)
C2 H2 0.9500
C3 C4 1.376(8)
C3 H3 0.9500
C4 C5 1.401(8)
C4 C7 1.518(6)
C5 C6 1.387(6)
C5 H5 0.9500
C6 H6 0.9500
C7 H7A 0.9800
C7 H7B 0.9800
C7 H7C 0.9800
C8 C9 1.198(7)
C9 C10 1.480(6)
C10 N1 1.447(6)
C10 C11 1.525(6)
C10 H10 1.0000
C11 C12 1.372(6)
C11 S1 1.731(4)
C12 C19 1.430(6)
C12 C13 1.491(6)
C13 C14 1.392(6)
C13 C20 1.398(7)
C14 C23 1.412(6)
C14 C15 1.517(6)
C15 C16 1.542(6)
C15 H15A 0.9900
C15 H15B 0.9900
C16 N1 1.471(6)
C16 H16A 0.9900
C16 H16B 0.9900
C17 N1 1.467(6)
C17 H17A 0.9800
C17 H17B 0.9800
C17 H17C 0.9800
C18 C19 1.363(6)
C18 S1 1.703(5)
C18 H18 0.9500
C19 H19 0.9500
C20 C21 1.378(6)
C20 H20 0.9500
C21 O1 1.362(6)
C21 C22 1.408(6)
C22 O2 1.363(5)
C22 C23 1.399(6)
C23 H23 0.9500
C24 O1 1.423(6)
C24 H24A 0.9800
C24 H24B 0.9800
C24 H24C 0.9800
C25 O2 1.434(5)
C25 H25A 0.9800
C25 H25B 0.9800
C25 H25C 0.9800
